data_9010306
loop_
_publ_author_name
'Gatta, G. D.'
'Angel, R. J.'

_publ_section_title
;
 Elastic behavior and pressure-induced structural evolution of nepheline:
 Implications for the nature of the modulated superstructure
 Sample: P = .0001 GPa, in air after decompression
;
_journal_name_full 'American Mineralogist'
_journal_page_first 1446
_journal_page_last 1455
_journal_paper_doi 10.2138/am.2007.2501
_journal_volume 92
_journal_year 2007
_chemical_compound_source 'intrusive aplite of Snipe River, Tambani, Nyasaland, Malawi'
_chemical_formula_sum 'Al4 Ca0.03 K0.54 Na3.24 O16 Si4'
_chemical_name_mineral Nepheline
_space_group_IT_number 173
_symmetry_space_group_name_Hall 'P 6c'
_symmetry_space_group_name_H-M 'P 63'
_cell_angle_alpha 90
_cell_angle_beta 90
_cell_angle_gamma 120
_cell_length_a 9.9907
_cell_length_b 9.9907
_cell_length_c 8.3695
_cell_formula_units_Z 2
_cell_volume 723.472
_database_code_amcsd 0004428
_diffrn_ambient_pressure 100
_exptl_crystal_density_diffrn 2.631
_cod_original_formula_sum 'K.54 Na3.24 Ca.03 Al4 Si4 O16'
_cod_database_code 9010306

loop_
_space_group_symop_operation_xyz
x,y,z
x-y,x,1/2+z
-y,x-y,z
-x,-y,1/2+z
-x+y,-x,z
y,-x+y,1/2+z

loop_
_atom_site_label
_atom_site_fract_x
_atom_site_fract_y
_atom_site_fract_z
_atom_site_occupancy
_atom_site_U_iso_or_equiv
K 0.00000 0.00000 0.00350 0.54000 0.03448
NaK 0.00000 0.00000 0.00350 0.24000 0.03448
CaK 0.00000 0.00000 0.00350 0.03000 0.03448
Na 0.55414 0.99762 0.50785 1.00000 0.02594
AlT1 0.66667 0.33333 0.70209 1.00000 0.01355
SiT2 0.66667 0.33333 0.31353 1.00000 0.01392
SiT3 0.90606 0.66644 0.82291 1.00000 0.01334
AlT4 0.90620 0.66767 0.19635 1.00000 0.01306
O1 0.67080 0.29570 0.50080 0.33333 0.03480
O2 0.97316 0.68409 0.00228 1.00000 0.03106
O3 0.82600 0.47725 0.25143 1.00000 0.03600
O4 0.83662 0.48965 0.76565 1.00000 0.03280
O5 0.77305 0.71396 0.82379 1.00000 0.01929
O6 0.77664 0.73391 0.20013 1.00000 0.02300

loop_
_cod_related_entry_id
_cod_related_entry_database
_cod_related_entry_code
1 AMCSD 0004428
